data_7002604
loop_
_publ_author_name
'Schweinfurth, David'
'Pattacini, Roberto'
'Strobel, Sabine'
'Sarkar, Biprajit'

_publ_section_title
;
 New 1,2,3-triazole ligands through click reactions and their palladium
 and platinum complexes
;
_journal_issue 42
_journal_name_full 'Dalton Transactions'
_journal_page_first 9291
_journal_paper_doi 10.1039/b910660j
_journal_year 2009
_chemical_formula_moiety 'C16 H16 Cl2 N4 Pd'
_chemical_formula_sum 'C16 H16 Cl2 N4 Pd'
_chemical_formula_weight 441.63
_space_group_IT_number 61
_symmetry_cell_setting orthorhombic
_symmetry_Int_Tables_number 61
_symmetry_space_group_name_Hall '-P 2ac 2ab'
_symmetry_space_group_name_H-M 'P b c a'
_atom_sites_solution_hydrogens geom
_atom_sites_solution_primary direct
_atom_sites_solution_secondary difmap
_audit_creation_method SHELXL-97
_cell_angle_alpha 90.00
_cell_angle_beta 90.00
_cell_angle_gamma 90.00
_cell_formula_units_Z 8
_cell_length_a 6.8228(2)
_cell_length_b 18.1883(6)
_cell_length_c 27.2193(9)
_cell_measurement_reflns_used 3968
_cell_measurement_temperature 173(2)
_cell_measurement_theta_max 27.485
_cell_measurement_theta_min 0.998
_cell_volume 3377.78(19)
_computing_cell_refinement 'HKL Scalepack (Otwinowski & Minor 1997)'
_computing_data_reduction 'HKL Denzo and Scalepack (Otwinowski & Minor 1997)'
_computing_molecular_graphics ORTEP-3
_computing_publication_material PLATON
_computing_structure_refinement 'SHELXL-97 (Sheldrick, 1997)'
_computing_structure_solution 'SHELXS-97 (Sheldrick, 1997)'
_diffrn_ambient_temperature 173(2)
_diffrn_detector_area_resol_mean 9
_diffrn_measured_fraction_theta_full 0.998
_diffrn_measured_fraction_theta_max 0.998
_diffrn_measurement_device_type KappaCCD
_diffrn_measurement_method CCD
_diffrn_radiation_monochromator graphite
_diffrn_radiation_probe x-ray
_diffrn_radiation_type MoK\a
_diffrn_radiation_wavelength 0.71073
_diffrn_reflns_av_R_equivalents 0.0573
_diffrn_reflns_av_sigmaI/netI 0.0744
_diffrn_reflns_limit_h_max 8
_diffrn_reflns_limit_h_min -8
_diffrn_reflns_limit_k_max 23
_diffrn_reflns_limit_k_min -23
_diffrn_reflns_limit_l_max 35
_diffrn_reflns_limit_l_min -35
_diffrn_reflns_number 7108
_diffrn_reflns_theta_full 27.48
_diffrn_reflns_theta_max 27.48
_diffrn_reflns_theta_min 1.50
_diffrn_source 'fine-focus sealed tube'
_exptl_absorpt_coefficient_mu 1.418
_exptl_absorpt_correction_type none
_exptl_crystal_colour yellow
_exptl_crystal_density_diffrn 1.737
_exptl_crystal_density_method 'not measured'
_exptl_crystal_description needle
_exptl_crystal_F_000 1760
_exptl_crystal_size_max 0.10
_exptl_crystal_size_mid 0.02
_exptl_crystal_size_min 0.02
_refine_diff_density_max 0.665
_refine_diff_density_min -1.309
_refine_diff_density_rms 0.301
_refine_ls_extinction_method none
_refine_ls_goodness_of_fit_ref 1.068
_refine_ls_hydrogen_treatment constr
_refine_ls_matrix_type full
_refine_ls_number_parameters 210
_refine_ls_number_reflns 3868
_refine_ls_number_restraints 0
_refine_ls_restrained_S_all 1.068
_refine_ls_R_factor_all 0.0922
_refine_ls_R_factor_gt 0.0428
_refine_ls_shift/su_max 0.001
_refine_ls_shift/su_mean 0.000
_refine_ls_structure_factor_coef Fsqd
_refine_ls_weighting_details 'calc w=1/[\s^2^(Fo^2^)+(0.0612P)^2^+0.0000P] where P=(Fo^2^+2Fc^2^)/3'
_refine_ls_weighting_scheme calc
_refine_ls_wR_factor_gt 0.0903
_refine_ls_wR_factor_ref 0.1266
_reflns_number_gt 2522
_reflns_number_total 3868
_reflns_threshold_expression >2sigma(I)
_cod_data_source_file b910660j.txt
_cod_data_source_block 1a
_cod_database_code 7002604

loop_
_symmetry_equiv_pos_as_xyz
'x, y, z'
'-x+1/2, -y, z+1/2'
'x+1/2, -y+1/2, -z'
'-x, y+1/2, -z+1/2'
'-x, -y, -z'
'x-1/2, y, -z-1/2'
'-x-1/2, y-1/2, z'
'x, -y-1/2, z-1/2'

loop_
_atom_site_label
_atom_site_type_symbol
_atom_site_fract_x
_atom_site_fract_y
_atom_site_fract_z
_atom_site_U_iso_or_equiv
_atom_site_adp_type
_atom_site_occupancy
_atom_site_symmetry_multiplicity
_atom_site_calc_flag
_atom_site_refinement_flags
_atom_site_disorder_assembly
_atom_site_disorder_group
Pd1 Pd 0.87206(5) 0.94127(2) 0.790800(12) 0.01937(14) Uani 1 1 d . . .
N1 N 0.8992(5) 1.0381(2) 0.75243(14) 0.0197(9) Uani 1 1 d . . .
N2 N 0.8673(5) 0.9014(2) 0.72205(13) 0.0183(9) Uani 1 1 d . . .
N3 N 0.8505(5) 0.8360(2) 0.70222(13) 0.0208(9) Uani 1 1 d . . .
N4 N 0.8482(5) 0.8483(2) 0.65335(14) 0.0223(9) Uani 1 1 d . . .
Cl1 Cl 0.84089(17) 0.82919(7) 0.82609(4) 0.0280(3) Uani 1 1 d . . .
Cl2 Cl 0.87651(18) 0.99668(7) 0.86615(4) 0.0327(3) Uani 1 1 d . . .
C1 C 0.9212(7) 1.1058(3) 0.77160(19) 0.0247(11) Uani 1 1 d . . .
H1 H 0.9225 1.1112 0.8056 0.030 Uiso 1 1 calc R . .
C2 C 0.9418(7) 1.1674(3) 0.7425(2) 0.0300(12) Uani 1 1 d . . .
H2 H 0.9589 1.2136 0.7566 0.036 Uiso 1 1 calc R . .
C3 C 0.9365(7) 1.1591(3) 0.6922(2) 0.0310(12) Uani 1 1 d . . .
H3 H 0.9491 1.1999 0.6719 0.037 Uiso 1 1 calc R . .
C4 C 0.9126(7) 1.0904(3) 0.6721(2) 0.0285(12) Uani 1 1 d . . .
H4 H 0.9083 1.0843 0.6382 0.034 Uiso 1 1 calc R . .
C5 C 0.8951(6) 1.0310(3) 0.70294(17) 0.0219(11) Uani 1 1 d . . .
C6 C 0.8747(6) 0.9546(3) 0.68677(18) 0.0211(11) Uani 1 1 d . . .
C7 C 0.8618(6) 0.9202(3) 0.64256(18) 0.0242(11) Uani 1 1 d . . .
H7 H 0.8624 0.9417 0.6116 0.029 Uiso 1 1 calc R . .
C8 C 0.8300(7) 0.7888(3) 0.61887(16) 0.0218(11) Uani 1 1 d . . .
C9 C 0.6896(7) 0.7932(3) 0.58273(17) 0.0292(12) Uani 1 1 d . . .
H9 H 0.6030 0.8326 0.5819 0.035 Uiso 1 1 calc R . .
C10 C 0.6788(8) 0.7382(3) 0.54766(17) 0.0307(13) Uani 1 1 d . . .
H10 H 0.5834 0.7410 0.5233 0.037 Uiso 1 1 calc R . .
C11 C 0.8073(8) 0.6791(3) 0.54805(17) 0.0283(12) Uani 1 1 d . . .
C12 C 0.9471(7) 0.6762(3) 0.58565(17) 0.0272(12) Uani 1 1 d . . .
H12 H 1.0333 0.6366 0.5870 0.033 Uiso 1 1 calc R . .
C13 C 0.9602(7) 0.7304(3) 0.62071(17) 0.0244(11) Uani 1 1 d . . .
H13 H 1.0549 0.7280 0.6452 0.029 Uiso 1 1 calc R . .
C14 C 0.8048(8) 0.6187(3) 0.50920(18) 0.0337(13) Uani 1 1 d . . .
H14 H 0.9401 0.6120 0.4980 0.040 Uiso 1 1 calc R . .
C15 C 0.6824(9) 0.6366(4) 0.4644(2) 0.0519(18) Uani 1 1 d . . .
H15A H 0.5464 0.6381 0.4734 0.078 Uiso 1 1 calc R . .
H15B H 0.7021 0.5996 0.4398 0.078 Uiso 1 1 calc R . .
H15C H 0.7209 0.6836 0.4516 0.078 Uiso 1 1 calc R . .
C16 C 0.7387(11) 0.5460(3) 0.5312(2) 0.0530(18) Uani 1 1 d . . .
H16A H 0.8162 0.5353 0.5598 0.080 Uiso 1 1 calc R . .
H16B H 0.7550 0.5075 0.5075 0.080 Uiso 1 1 calc R . .
H16C H 0.6031 0.5494 0.5404 0.080 Uiso 1 1 calc R . .

loop_
_atom_site_aniso_label
_atom_site_aniso_U_11
_atom_site_aniso_U_22
_atom_site_aniso_U_33
_atom_site_aniso_U_23
_atom_site_aniso_U_13
_atom_site_aniso_U_12
Pd1 0.0206(2) 0.0186(2) 0.0189(2) -0.00020(15) -0.00088(16) 0.00009(16)
N1 0.018(2) 0.021(2) 0.019(2) -0.0002(17) -0.0020(17) 0.0013(16)
N2 0.021(2) 0.016(2) 0.0174(19) 0.0002(16) -0.0013(16) 0.0007(17)
N3 0.024(2) 0.021(2) 0.018(2) -0.0034(16) -0.0007(17) 0.0012(18)
N4 0.025(2) 0.021(2) 0.021(2) 0.0012(17) 0.0014(17) -0.0003(18)
Cl1 0.0338(7) 0.0240(7) 0.0260(6) 0.0055(5) -0.0006(5) 0.0007(6)
Cl2 0.0454(8) 0.0291(7) 0.0236(6) -0.0047(6) -0.0003(6) -0.0038(6)
C1 0.024(3) 0.022(3) 0.028(3) -0.004(2) -0.004(2) -0.002(2)
C2 0.028(3) 0.021(3) 0.041(3) -0.003(2) -0.007(3) -0.001(2)
C3 0.034(3) 0.023(3) 0.037(3) 0.007(2) -0.003(3) 0.000(2)
C4 0.030(3) 0.026(3) 0.030(3) 0.005(2) -0.003(2) -0.004(2)
C5 0.019(2) 0.022(3) 0.024(3) 0.000(2) 0.002(2) -0.001(2)
C6 0.019(2) 0.020(3) 0.024(2) 0.002(2) 0.004(2) 0.000(2)
C7 0.028(3) 0.021(3) 0.024(2) 0.005(2) 0.001(2) 0.002(2)
C8 0.028(3) 0.021(3) 0.017(2) 0.000(2) 0.003(2) -0.007(2)
C9 0.028(3) 0.033(3) 0.027(3) -0.004(2) -0.003(2) 0.002(2)
C10 0.034(3) 0.038(3) 0.020(3) -0.004(2) -0.005(2) 0.003(3)
C11 0.038(3) 0.028(3) 0.018(2) -0.003(2) 0.007(2) -0.006(3)
C12 0.038(3) 0.021(3) 0.023(3) 0.001(2) -0.002(2) 0.000(3)
C13 0.028(3) 0.022(3) 0.023(2) 0.002(2) -0.006(2) -0.002(2)
C14 0.045(3) 0.033(3) 0.023(3) -0.005(2) -0.003(2) -0.001(3)
C15 0.075(5) 0.052(4) 0.030(3) -0.009(3) -0.011(3) 0.013(4)
C16 0.079(5) 0.039(4) 0.042(3) -0.008(3) -0.011(4) -0.014(3)

loop_
_atom_type_symbol
_atom_type_description
_atom_type_scat_dispersion_real
_atom_type_scat_dispersion_imag
_atom_type_scat_source
Pd Pd -0.9988 1.0072 'International Tables Vol C Tables 4.2.6.8 and 6.1.1.4'
N N 0.0061 0.0033 'International Tables Vol C Tables 4.2.6.8 and 6.1.1.4'
Cl Cl 0.1484 0.1585 'International Tables Vol C Tables 4.2.6.8 and 6.1.1.4'
C C 0.0033 0.0016 'International Tables Vol C Tables 4.2.6.8 and 6.1.1.4'
H H 0.0000 0.0000 'International Tables Vol C Tables 4.2.6.8 and 6.1.1.4'

loop_
_geom_angle_atom_site_label_1
_geom_angle_atom_site_label_2
_geom_angle_atom_site_label_3
_geom_angle
_geom_angle_site_symmetry_1
_geom_angle_site_symmetry_3
_geom_angle_publ_flag
N2 Pd1 N1 80.61(16) . . ?
N2 Pd1 Cl1 93.96(12) . . ?
N1 Pd1 Cl1 174.57(11) . . ?
N2 Pd1 Cl2 174.99(12) . . ?
N1 Pd1 Cl2 94.42(11) . . ?
Cl1 Pd1 Cl2 91.01(5) . . ?
C1 N1 C5 118.4(4) . . ?
C1 N1 Pd1 126.6(3) . . ?
C5 N1 Pd1 115.0(3) . . ?
N3 N2 C6 110.9(4) . . ?
N3 N2 Pd1 135.5(3) . . ?
C6 N2 Pd1 113.6(3) . . ?
N2 N3 N4 104.8(4) . . ?
C7 N4 N3 112.1(4) . . ?
C7 N4 C8 126.6(4) . . ?
N3 N4 C8 121.3(4) . . ?
N1 C1 C2 122.2(5) . . ?
N1 C1 H1 118.9 . . ?
C2 C1 H1 118.9 . . ?
C3 C2 C1 118.5(5) . . ?
C3 C2 H2 120.7 . . ?
C1 C2 H2 120.7 . . ?
C4 C3 C2 120.0(5) . . ?
C4 C3 H3 120.0 . . ?
C2 C3 H3 120.0 . . ?
C3 C4 C5 118.8(5) . . ?
C3 C4 H4 120.6 . . ?
C5 C4 H4 120.6 . . ?
N1 C5 C4 122.1(5) . . ?
N1 C5 C6 113.1(4) . . ?
C4 C5 C6 124.8(4) . . ?
C7 C6 N2 107.1(4) . . ?
C7 C6 C5 135.2(5) . . ?
N2 C6 C5 117.7(4) . . ?
N4 C7 C6 105.0(4) . . ?
N4 C7 H7 127.5 . . ?
C6 C7 H7 127.5 . . ?
C9 C8 C13 121.1(5) . . ?
C9 C8 N4 118.9(5) . . ?
C13 C8 N4 119.9(4) . . ?
C8 C9 C10 119.2(5) . . ?
C8 C9 H9 120.4 . . ?
C10 C9 H9 120.4 . . ?
C9 C10 C11 121.4(5) . . ?
C9 C10 H10 119.3 . . ?
C11 C10 H10 119.3 . . ?
C10 C11 C12 117.7(5) . . ?
C10 C11 C14 123.1(5) . . ?
C12 C11 C14 119.1(5) . . ?
C13 C12 C11 121.6(5) . . ?
C13 C12 H12 119.2 . . ?
C11 C12 H12 119.2 . . ?
C12 C13 C8 118.9(4) . . ?
C12 C13 H13 120.6 . . ?
C8 C13 H13 120.6 . . ?
C15 C14 C16 110.0(5) . . ?
C15 C14 C11 114.2(5) . . ?
C16 C14 C11 110.9(4) . . ?
C15 C14 H14 107.2 . . ?
C16 C14 H14 107.2 . . ?
C11 C14 H14 107.2 . . ?
C14 C15 H15A 109.5 . . ?
C14 C15 H15B 109.5 . . ?
H15A C15 H15B 109.5 . . ?
C14 C15 H15C 109.5 . . ?
H15A C15 H15C 109.5 . . ?
H15B C15 H15C 109.5 . . ?
C14 C16 H16A 109.5 . . ?
C14 C16 H16B 109.5 . . ?
H16A C16 H16B 109.5 . . ?
C14 C16 H16C 109.5 . . ?
H16A C16 H16C 109.5 . . ?
H16B C16 H16C 109.5 . . ?

loop_
_geom_bond_atom_site_label_1
_geom_bond_atom_site_label_2
_geom_bond_distance
_geom_bond_site_symmetry_2
_geom_bond_publ_flag
Pd1 N2 2.007(4) . ?
Pd1 N1 2.055(4) . ?
Pd1 Cl1 2.2635(13) . ?
Pd1 Cl2 2.2854(13) . ?
N1 C1 1.346(6) . ?
N1 C5 1.354(6) . ?
N2 N3 1.312(6) . ?
N2 C6 1.364(6) . ?
N3 N4 1.349(5) . ?
N4 C7 1.343(6) . ?
N4 C8 1.438(6) . ?
C1 C2 1.380(7) . ?
C1 H1 0.9300 . ?
C2 C3 1.378(8) . ?
C2 H2 0.9300 . ?
C3 C4 1.373(7) . ?
C3 H3 0.9300 . ?
C4 C5 1.375(7) . ?
C4 H4 0.9300 . ?
C5 C6 1.464(7) . ?
C6 C7 1.359(7) . ?
C7 H7 0.9300 . ?
C8 C9 1.375(6) . ?
C8 C13 1.385(7) . ?
C9 C10 1.384(7) . ?
C9 H9 0.9300 . ?
C10 C11 1.387(7) . ?
C10 H10 0.9300 . ?
C11 C12 1.400(7) . ?
C11 C14 1.525(7) . ?
C12 C13 1.375(6) . ?
C12 H12 0.9300 . ?
C13 H13 0.9300 . ?
C14 C15 1.514(7) . ?
C14 C16 1.520(7) . ?
C14 H14 0.9800 . ?
C15 H15A 0.9600 . ?
C15 H15B 0.9600 . ?
C15 H15C 0.9600 . ?
C16 H16A 0.9600 . ?
C16 H16B 0.9600 . ?
C16 H16C 0.9600 . ?
